data_2105632
loop_
_publ_author_name
'Iwasaki, Fujiko'
'Yoshikawa, Joseph H.'
'Yamamoto, Hajime'
'Takada, Kiwamu'
'Kan-nari, Eiji'
'Yasui, Masanori'
'Ishida, Takayuki'
'Nogami, Takashi'

_publ_section_title
;
 TEMPO radicals showing magnetic interactions. II.
 4-(Benzylideneamino)-TEMPO and related compounds
;
_journal_issue 6
_journal_name_full 'Acta Crystallographica Section B'
_journal_page_first 1057
_journal_page_last 1067
_journal_paper_doi 10.1107/S0108768199007326
_journal_volume 55
_journal_year 1999
_chemical_formula_sum 'C22 H27 N2 O2'
_chemical_formula_weight 351.47
_chemical_melting_point ?
_chemical_name_common PhO-Ph-TEMPO
_chemical_name_systematic 4-(4-phenoxyphenylmethyleneamino)-2,2,6,6-tetramethylpiperidin-1-oxyl
_space_group_IT_number 29
_symmetry_cell_setting orthorhombic
_symmetry_space_group_name_Hall 'P 2c -2ac'
_symmetry_space_group_name_H-M 'P c a 21'
_audit_creation_method SHELXL-97
_cell_angle_alpha 90.00
_cell_angle_beta 90.00
_cell_angle_gamma 90.00
_cell_formula_units_Z 8
_cell_length_a 30.565(9)
_cell_length_b 5.993(2)
_cell_length_c 22.032(5)
_cell_measurement_reflns_used 25
_cell_measurement_temperature 297
_cell_measurement_theta_max 17.2
_cell_measurement_theta_min 14.2
_cell_volume 4036(2)
_computing_cell_refinement 'AFC (Rigaku Co., 1978)'
_computing_data_collection 'AFC (Rigaku Co., 1978)'
_computing_data_reduction 'teXsan (MSC, 1992)'
_computing_molecular_graphics 'ORTEP II (Johnson, 1976)'
_computing_publication_material 'SHELXL-97 (Sheldrick, 1997)'
_computing_structure_refinement 'SHELXL-97 (Sheldrick, 1997)'
_computing_structure_solution 'SAPI91 (Fan, 1991)'
_diffrn_ambient_temperature 297
_diffrn_measurement_device 'Rigaku AFC4'
_diffrn_measurement_method \w-2\q
_diffrn_radiation_monochromator graphite
_diffrn_radiation_source 'fine-focus sealed tube'
_diffrn_radiation_type 'Mo K\a'
_diffrn_radiation_wavelength .71073
_diffrn_reflns_av_R_equivalents .0000
_diffrn_reflns_av_sigmaI/netI .0764
_diffrn_reflns_limit_h_max 39
_diffrn_reflns_limit_h_min 0
_diffrn_reflns_limit_k_max 7
_diffrn_reflns_limit_k_min 0
_diffrn_reflns_limit_l_max 0
_diffrn_reflns_limit_l_min -28
_diffrn_reflns_number 4763
_diffrn_reflns_theta_max 27.49
_diffrn_reflns_theta_min 1.33
_diffrn_standards_decay_% .0
_diffrn_standards_interval_count 50
_diffrn_standards_number 3
_exptl_absorpt_coefficient_mu .074
_exptl_absorpt_correction_type none
_exptl_crystal_colour orange
_exptl_crystal_density_diffrn 1.157
_exptl_crystal_density_meas ?
_exptl_crystal_description needle
_exptl_crystal_F_000 1512.00
_exptl_crystal_size_max .70
_exptl_crystal_size_mid .50
_exptl_crystal_size_min .40
_refine_diff_density_max .164
_refine_diff_density_min -.162
_refine_ls_extinction_method none
_refine_ls_goodness_of_fit_ref .966
_refine_ls_hydrogen_treatment mixed
_refine_ls_matrix_type full
_refine_ls_number_parameters 468
_refine_ls_number_reflns 4763
_refine_ls_number_restraints 0
_refine_ls_restrained_S_all .966
_refine_ls_R_factor_all .1550
_refine_ls_R_factor_gt .0588
_refine_ls_shift/su_max .001
_refine_ls_shift/su_mean .000
_refine_ls_structure_factor_coef Fsqd
_refine_ls_weighting_details 'w=1/[\s^2^(Fo^2^)+(0.0471P)^2^+0.0000P] where P=(Fo^2^+2Fc^2^)/3'
_refine_ls_weighting_scheme calc
_refine_ls_wR_factor_ref .1242
_reflns_number_gt 2517
_reflns_number_total 4763
_reflns_threshold_expression >2sigma(I)
_cod_data_source_file oa0021.cif
_cod_data_source_block 13
_cod_depositor_comments
;
The following automatic conversions were performed:

'_chemical_melting_point' value 'not measured' was changed to '?' -
the value is undefined or not given.

Automatic conversion script
Id: cif_fix_values 1891 2012-01-12 08:04:46Z andrius 

The following automatic conversions were performed:

'_exptl_crystal_density_meas' value 'not measured' was changed to '?'
- the value is perceived as not measured.

Automatic conversion script
Id: cif_fix_values 3008 2015-01-20 13:52:24Z robertas 

The following automatic conversions were performed:

'_refine_ls_weighting_scheme' value 'calc
w=1/[\s^2^(Fo^2^)+(0.0471P)^2^+0.0000P] where P=(Fo^2^+2Fc^2^)/3' was
changed to 'calc'. New tag '_refine_ls_weighting_details' was
created. The value of the new tag was set to
'w=1/[\s^2^(Fo^2^)+(0.0471P)^2^+0.0000P] where P=(Fo^2^+2Fc^2^)/3'.

Automatic conversion script
Id: cif_fix_values 3143 2015-03-26 13:38:13Z robertas 
;
_cod_original_sg_symbol_H-M 'P c a 21     '
_cod_original_formula_sum 'C22 H27 N2 O2 '
_cod_database_code 2105632

loop_
_symmetry_equiv_pos_as_xyz
x,y,z
-x,-y,1/2+z
1/2-x,y,1/2+z
1/2+x,-y,z

loop_
_atom_site_label
_atom_site_fract_x
_atom_site_fract_y
_atom_site_fract_z
_atom_site_U_iso_or_equiv
_atom_site_adp_type
_atom_site_calc_flag
_atom_site_occupancy
_atom_site_type_symbol
O1A .28562(10) 1.1004(5) .5908 .0808(10) Uani d 1 O
O2A .50583(10) .1062(5) .25169(18) .0712(9) Uani d 1 O
N1A .30453(10) .9470(5) .56088(19) .0510(9) Uani d 1 N
N2A .37560(12) .5370(5) .4439(2) .0655(10) Uani d 1 N
C2A .34251(12) .8331(7) .5894(2) .0524(10) Uani d 1 C
C3A .37044(12) .7267(6) .5394(2) .0551(11) Uani d 1 C
H31A .3965 .6464 .5592 .055 Uiso d 1 H
H32A .3852 .8506 .5165 .055 Uiso d 1 H
C4A .34539(13) .5962(6) .4928(2) .0519(11) Uani d 1 C
H4A .3327 .4638 .5093 .052 Uiso d 1 H
C5A .30986(14) .7386(7) .4647(2) .0582(11) Uani d 1 C
H51A .3239 .8515 .4389 .058 Uiso d 1 H
H52A .2938 .6655 .4321 .058 Uiso d 1 H
C6A .27820(13) .8489(7) .5096(2) .0548(10) Uani d 1 C
C7A .38865(13) .3412(6) .4382(2) .0516(10) Uani d 1 C
H7A .3794 .2324 .4660 .052 Uiso d 1 H
C11A .42016(12) .2741(6) .3901(2) .0494(10) Uani d 1 C
C12A .43834(13) .0638(6) .3888(2) .0543(11) Uani d 1 C
H12A .4299 -.0327 .4177 .054 Uiso d 1 H
C13A .46770(13) .0002(6) .3445(2) .0544(11) Uani d 1 C
H13A .4816 -.1849 .3446 .054 Uiso d 1 H
C14A .47874(13) .1514(7) .2991(2) .0536(11) Uani d 1 C
C15A .45981(16) .3623(7) .2987(2) .0658(13) Uani d 1 C
H15A .4677 .4555 .2654 .066 Uiso d 1 H
C16A .43064(14) .4204(7) .3432(3) .0622(12) Uani d 1 C
H16A .4179 .5490 .3400 .062 Uiso d 1 H
C21A .36960(16) 1.0082(8) .6232(3) .0820(15) Uani d 1 C
H21A .4014 .9407 .6395 .082 Uiso d 1 H
H22A .3788 1.1095 .5946 .082 Uiso d 1 H
H23A .3549 1.0658 .6534 .082 Uiso d 1 H
C22A .32611(15) .6592(8) .6341(2) .0710(13) Uani d 1 C
H24A .3514 .6023 .6544 .071 Uiso d 1 H
H25A .3109 .5163 .6170 .071 Uiso d 1 H
H26A .3032 .7268 .6593 .071 Uiso d 1 H
C41A .53273(13) -.0840(6) .2540(2) .0523(10) Uani d 1 C
C42A .56344(16) -.1073(9) .2976(2) .0720(14) Uani d 1 C
H42A .5627 .0229 .3311 .072 Uiso d 1 H
C43A .58994(16) -.2887(11) .2969(3) .0891(17) Uani d 1 C
H43A .6080 -.2985 .3274 .089 Uiso d 1 H
C44A .58517(19) -.4503(9) .2532(3) .0910(18) Uani d 1 C
H44A .6021 -.5739 .2538 .091 Uiso d 1 H
C45A .55483(19) -.4210(8) .2084(3) .0795(15) Uani d 1 C
H45A .5520 -.5360 .1734 .080 Uiso d 1 H
C46A .52761(13) -.2394(7) .2090(2) .0588(11) Uani d 1 C
H46A .5076 -.2077 .1837 .059 Uiso d 1 H
C61A .24522(14) .6816(8) .5353(2) .0716(13) Uani d 1 C
H61A .2250 .7436 .5736 .072 Uiso d 1 H
H62A .2586 .5557 .5591 .072 Uiso d 1 H
H63A .2248 .6375 .5070 .072 Uiso d 1 H
C62A .25424(16) 1.0416(7) .4783(3) .0785(14) Uani d 1 C
H64A .2745 1.1452 .4632 .078 Uiso d 1 H
H65A .2371 .9782 .4465 .078 Uiso d 1 H
H66A .2282 1.1152 .5053 .078 Uiso d 1 H
O1B .03803(11) 1.5295(5) .60404(19) .0901(11) Uani d 1 O
O2B .25303(12) .5180(5) .25981(19) .0829(10) Uani d 1 O
N1B .05678(11) 1.3859(5) .57138(19) .0536(9) Uani d 1 N
N2B .12416(11) .9660(5) .45141(19) .0550(9) Uani d 1 N
C2B .09636(12) 1.2726(6) .5976(2) .0516(10) Uani d 1 C
C3B .12246(12) 1.1666(6) .5453(2) .0509(10) Uani d 1 C
H31B .1466 1.0780 .5573 .051 Uiso d 1 H
H32B .1358 1.2788 .5214 .051 Uiso d 1 H
C4B .09527(12) 1.0281(6) .5015(2) .0514(10) Uani d 1 C
H4B .0830 .8835 .5295 .051 Uiso d 1 H
C5B .05883(14) 1.1692(7) .4757(2) .0601(11) Uani d 1 C
H51B .0714 1.2765 .4524 .060 Uiso d 1 H
H52B .0400 1.0793 .4434 .060 Uiso d 1 H
C6B .02950(12) 1.2784(7) .5229(2) .0553(11) Uani d 1 C
C7B .13438(12) .7632(6) .4430(2) .0476(10) Uani d 1 C
H7B .1244 .6459 .4699 .048 Uiso d 1 H
C11B .16404(12) .6912(6) .3941(2) .0474(10) Uani d 1 C
C12B .18171(12) .4781(6) .3942(2) .0496(10) Uani d 1 C
H12B .1704 .3510 .4278 .050 Uiso d 1 H
C13B .21172(13) .4157(6) .3505(2) .0513(10) Uani d 1 C
H13B .2260 .2853 .3519 .051 Uiso d 1 H
C14B .22453(13) .5648(7) .3063(2) .0546(11) Uani d 1 C
C15B .20540(15) .7761(7) .3049(2) .0658(12) Uani d 1 C
H15B .2127 .8696 .2729 .066 Uiso d 1 H
C16B .17615(13) .8363(6) .3485(2) .0538(11) Uani d 1 C
H16B .1594 .9776 .3443 .054 Uiso d 1 H
C21B .12413(15) 1.4547(7) .6274(3) .0751(14) Uani d 1 C
H21B .1511 1.4138 .6424 .075 Uiso d 1 H
H22B .1309 1.5744 .6034 .075 Uiso d 1 H
H23B .1007 1.5499 .6635 .075 Uiso d 1 H
C22B .08288(16) 1.1055(8) .6450(3) .0771(14) Uani d 1 C
H24B .1043 .0431 .6645 .077 Uiso d 1 H
H25B .0663 .9792 .6275 .077 Uiso d 1 H
H26B .0574 1.1652 .6779 .077 Uiso d 1 H
C41B .27666(15) .3195(8) .2584(3) .0633(12) Uani d 1 C
C42B .30733(17) .2689(9) .3023(3) .0814(15) Uani d 1 C
H42B .3105 .3803 .3308 .081 Uiso d 1 H
C43B .33094(16) .0747(10) .2971(3) .0912(17) Uani d 1 C
H43B .3522 .0644 .3299 .091 Uiso d 1 H
C44B .32445(17) -.0652(9) .2499(3) .0828(15) Uani d 1 C
H44B .3412 -.2251 .2508 .083 Uiso d 1 H
C45B .29440(18) -.0108(9) .2069(3) .0797(15) Uani d 1 C
H45B .2927 -.1125 .1731 .080 Uiso d 1 H
C46B .27032(14) .1813(8) .2110(2) .0674(13) Uani d 1 C
H46B .2516 .2155 .1840 .067 Uiso d 1 H
C61B -.00233(14) 1.1093(8) .5519(3) .0728(14) Uani d 1 C
H61B -.0166 1.1665 .5944 .073 Uiso d 1 H
H62B .0121 .9560 .5623 .073 Uiso d 1 H
H63B -.0240 1.0713 .5225 .073 Uiso d 1 H
C62B .00396(17) 1.4662(8) .4919(3) .0848(16) Uani d 1 C
H64B .0209 1.5890 .4843 .085 Uiso d 1 H
H65B -.0196 1.3954 .4628 .085 Uiso d 1 H
H66B -.0152 1.5278 .5201 .085 Uiso d 1 H

loop_
_atom_site_aniso_label
_atom_site_aniso_U_11
_atom_site_aniso_U_22
_atom_site_aniso_U_33
_atom_site_aniso_U_12
_atom_site_aniso_U_13
_atom_site_aniso_U_23
O1A .080(2) .080(2) .083(2) .0257(18) -.0040(19) -.031(2)
O2A .088(2) .0659(19) .0599(19) .0224(18) .0213(17) .0049(16)
N1A .049(2) .053(2) .051(2) .0082(17) .0027(16) -.0146(17)
N2A .079(3) .0443(19) .073(3) .0045(19) .028(2) -.0060(19)
C2A .050(2) .059(2) .049(2) .002(2) -.006(2) -.011(2)
C3A .052(2) .057(2) .057(3) .006(2) -.001(2) -.007(2)
C4A .056(3) .045(2) .055(3) -.002(2) .012(2) -.006(2)
C5A .070(3) .059(2) .046(2) -.001(2) -.002(2) -.008(2)
C6A .051(2) .055(2) .059(3) .004(2) -.007(2) -.010(2)
C7A .048(2) .046(2) .061(3) -.0034(19) .006(2) -.004(2)
C11A .048(2) .050(2) .050(2) -.004(2) .003(2) -.006(2)
C12A .055(3) .047(2) .061(3) .008(2) .005(2) .004(2)
C13A .053(3) .051(2) .060(3) .004(2) .009(2) -.004(2)
C14A .058(3) .058(3) .045(2) .002(2) .010(2) -.007(2)
C15A .084(3) .044(2) .069(3) .009(2) .026(3) .007(2)
C16A .065(3) .040(2) .081(3) .004(2) .010(3) -.013(2)
C21A .075(3) .091(4) .080(3) -.012(3) -.017(3) -.022(3)
C22A .082(3) .078(3) .053(3) .015(3) -.001(2) .005(3)
C41A .050(2) .051(2) .056(3) -.001(2) .014(2) .004(2)
C42A .074(3) .088(4) .054(3) .007(3) -.008(3) -.010(3)
C43A .065(3) .122(5) .081(4) .015(4) -.011(3) .008(4)
C44A .087(4) .089(4) .096(4) .043(3) .027(4) .023(4)
C45A .104(4) .055(3) .079(4) .015(3) .028(3) -.016(3)
C46A .065(3) .068(3) .043(2) .003(3) .005(2) -.002(2)
C61A .050(3) .089(3) .076(3) -.004(3) -.007(2) -.006(3)
C62A .071(3) .072(3) .093(4) .020(3) -.026(3) -.004(3)
O1B .088(2) .083(2) .100(3) .029(2) -.007(2) -.041(2)
O2B .108(3) .075(2) .065(2) .012(2) .0391(19) .0026(18)
N1B .056(2) .047(2) .058(2) .0107(17) -.0012(18) -.0071(18)
N2B .066(2) .0462(19) .052(2) .0005(18) .0119(18) -.0026(18)
C2B .053(2) .048(2) .054(2) .000(2) -.003(2) -.004(2)
C3B .047(2) .049(2) .056(3) .005(2) .002(2) .007(2)
C4B .051(2) .047(2) .056(2) .003(2) .012(2) .003(2)
C5B .066(3) .057(3) .057(3) .007(2) -.009(2) .004(2)
C6B .045(2) .053(2) .068(3) .002(2) -.008(2) -.010(2)
C7B .051(2) .043(2) .049(2) -.009(2) .004(2) .003(2)
C11B .052(2) .045(2) .045(2) -.0053(19) .000(2) -.004(2)
C12B .050(2) .045(2) .055(3) -.008(2) .009(2) -.004(2)
C13B .058(3) .045(2) .051(2) .005(2) -.001(2) -.005(2)
C14B .062(3) .050(3) .052(3) .000(2) .006(2) -.002(2)
C15B .086(3) .064(3) .048(3) -.006(3) .014(3) .007(2)
C16B .065(3) .040(2) .056(3) .000(2) .005(2) -.001(2)
C21B .069(3) .066(3) .090(4) -.007(3) -.023(3) -.010(3)
C22B .088(4) .084(3) .059(3) .001(3) .006(3) .008(3)
C41B .062(3) .072(3) .056(3) .000(3) .014(2) -.008(3)
C42B .082(3) .090(4) .072(3) -.008(3) .002(3) -.028(3)
C43B .057(3) .123(5) .093(4) .010(3) -.010(3) -.009(4)
C44B .068(3) .085(4) .096(4) .010(3) .017(3) -.009(4)
C45B .091(4) .077(4) .071(3) -.015(3) .024(3) -.028(3)
C46B .064(3) .083(3) .055(3) -.006(3) .004(2) -.004(3)
C61B .051(3) .077(3) .090(4) .000(3) -.001(3) -.020(3)
C62B .077(3) .066(3) .112(4) .022(3) -.033(3) -.011(3)

loop_
_atom_type_symbol
_atom_type_description
_atom_type_scat_dispersion_real
_atom_type_scat_dispersion_imag
_atom_type_scat_source
H H .0000 .0000 'International Tables Vol C Tables 4.2.6.8 and 6.1.1.4'
C C .0033 .0016 'International Tables Vol C Tables 4.2.6.8 and 6.1.1.4'
N N .0061 .0033 'International Tables Vol C Tables 4.2.6.8 and 6.1.1.4'
O O .0106 .0060 'International Tables Vol C Tables 4.2.6.8 and 6.1.1.4'

loop_
_geom_angle_atom_site_label_1
_geom_angle_atom_site_label_2
_geom_angle_atom_site_label_3
_geom_angle
_geom_angle_publ_flag
C14A O2A C41A 119.3(3) no
O1A N1A C2A 117.9(3) no
O1A N1A C6A 115.4(3) no
C2A N1A C6A 123.7(3) no
C7A N2A C4A 120.2(3) no
N1A C2A C3A 108.9(3) no
N1A C2A C22A 109.3(3) no
N1A C2A C21A 108.3(3) no
C21A C2A C3A 109.5(3) no
C22A C2A C3A 111.4(3) no
C22A C2A C21A 109.4(4) no
C4A C3A C2A 115.1(3) no
N2A C4A C3A 108.0(3) no
N2A C4A C5A 106.7(3) no
C3A C4A C5A 110.6(3) no
C4A C5A C6A 115.6(3) no
N1A C6A C5A 108.3(3) no
N1A C6A C61A 109.2(3) no
N1A C6A C62A 107.4(3) no
C61A C6A C5A 111.9(3) no
C62A C6A C5A 109.7(4) no
C61A C6A C62A 110.2(3) no
N2A C7A C11A 122.2(4) no
C12A C11A C7A 121.5(4) no
C16A C11A C7A 120.5(3) no
C12A C11A C16A 118.0(4) no
C11A C12A C13A 122.0(4) no
C12A C13A C14A 119.1(4) no
O2A C14A C13A 124.8(4) no
O2A C14A C15A 115.4(4) no
C15A C14A C13A 119.7(4) no
C16A C15A C14A 119.8(4) no
C15A C16A C11A 121.3(4) no
C42A C41A O2A 121.0(4) no
C46A C41A O2A 117.3(4) no
C42A C41A C46A 121.6(4) no
C41A C42A C43A 119.3(5) no
C42A C43A C44A 120.6(5) no
C45A C44A C43A 119.3(5) no
C44A C45A C46A 120.5(5) no
C41A C46A C45A 118.6(4) no
C2A C3A H31A 108.8(4) no
C2A C3A H32A 107.7(4) no
C4A C3A H31A 116.2(4) no
C4A C3A H32A 105.6(4) no
H31A C3A H32A 102.2(3) no
N2A C4A H4A 109.6(3) no
C3A C4A H4A 112.3(4) no
C5A C4A H4A 109.4(4) no
C4A C5A H51A 108.2(4) no
C4A C5A H52A 114.2(4) no
C6A C5A H51A 110.6(4) no
C6A C5A H52A 110.6(4) no
H51A C5A H52A 95.8(4) no
N2A C7A H7A 119.5(4) no
C11A C7A H7A 118.2(4) no
C11A C12A H12A 117.3(4) no
C13A C12A H12A 120.7(4) no
C12A C13A H13A 119.3(4) no
C14A C13A H13A 121.5(4) no
C14A C15A H15A 115.6(4) no
C16A C15A H15A 124.6(4) no
C11A C16A H16A 121.2(5) no
C15A C16A H16A 117.4(5) no
C2A C21A H21A 112.4(4) no
C2A C21A H22A 106.5(4) no
C2A C21A H23A 111.3(4) no
H21A C21A H22A 101.2(4) no
H21A C21A H23A 110.4(5) no
H22A C21A H23A 114.7(5) no
C2A C22A H24A 106.3(4) no
C2A C22A H25A 118.3(4) no
C2A C22A H26A 108.6(4) no
H24A C22A H25A 103.7(4) no
H24A C22A H26A 117.5(5) no
H25A C22A H26A 103.0(4) no
C41A C42A H42A 113.5(5) no
C43A C42A H42A 127.1(5) no
C42A C43A H43A 115.1(7) no
C44A C43A H43A 124.1(7) no
C43A C44A H44A 120.3(7) no
C45A C44A H44A 120.4(7) no
C44A C45A H45A 120.6(5) no
C46A C45A H45A 118.9(6) no
C41A C46A H46A 113.9(5) no
C45A C46A H46A 127.4(5) no
C6A C61A H61A 115.4(4) no
C6A C61A H62A 114.6(4) no
C6A C61A H63A 112.5(4) no
H61A C61A H62A 94.7(4) no
H61A C61A H63A 103.6(4) no
H62A C61A H63A 114.4(5) no
C6A C62A H64A 110.0(4) no
C6A C62A H65A 107.0(4) no
C6A C62A H66A 114.2(4) no
H64A C62A H65A 111.6(6) no
H64A C62A H66A 114.2(4) no
H65A C62A H66A 99.2(4) no
C14B O2B C41B 121.3(3) no
O1B N1B C6B 116.6(3) no
O1B N1B C2B 117.1(3) no
C6B N1B C2B 121.8(3) no
C7B N2B C4B 120.2(3) no
N1B C2B C22B 110.3(3) no
N1B C2B C21B 106.8(3) no
C22B C2B C21B 109.2(4) no
N1B C2B C3B 108.5(3) no
C22B C2B C3B 112.8(3) no
C21B C2B C3B 109.1(3) no
C4B C3B C2B 114.6(3) no
N2B C4B C5B 107.6(3) no
N2B C4B C3B 106.8(3) no
C5B C4B C3B 109.7(3) no
C4B C5B C6B 114.7(3) no
N1B C6B C5B 110.1(3) no
N1B C6B C62B 106.6(3) no
C5B C6B C62B 108.2(4) no
N1B C6B C61B 109.7(4) no
C5B C6B C61B 111.8(3) no
C62B C6B C61B 110.3(3) no
N2B C7B C11B 122.6(3) no
C16B C11B C12B 118.5(4) no
C16B C11B C7B 120.9(3) no
C12B C11B C7B 120.5(4) no
C13B C12B C11B 120.5(4) no
C14B C13B C12B 120.4(4) no
O2B C14B C13B 125.1(4) no
O2B C14B C15B 115.8(4) no
C13B C14B C15B 119.0(4) no
C16B C15B C14B 120.0(4) no
C15B C16B C11B 121.5(4) no
C46B C41B C42B 120.4(4) no
C46B C41B O2B 117.9(5) no
C42B C41B O2B 121.7(4) no
C43B C42B C41B 119.0(5) no
C44B C43B C42B 120.9(5) no
C43B C44B C45B 119.2(5) no
C44B C45B C46B 121.2(5) no
C41B C46B C45B 119.4(5) no
C4B C3B H31B 107.2(4) no
C2B C3B H31B 115.4(4) no
C4B C3B H32B 105.7(4) no
C2B C3B H32B 110.3(4) no
H31B C3B H32B 102.5(3) no
N2B C4B H4B 114.7(3) no
C5B C4B H4B 113.0(3) no
C3B C4B H4B 104.8(3) no
C4B C5B H51B 107.4(4) no
C6B C5B H51B 109.2(4) no
C4B C5B H52B 111.6(4) no
C6B C5B H52B 110.9(4) no
H51B C5B H52B 102.2(4) no
N2B C7B H7B 121.9(4) no
C11B C7B H7B 115.3(4) no
C13B C12B H12B 118.9(4) no
C11B C12B H12B 120.5(4) no
C14B C13B H13B 116.8(4) no
C12B C13B H13B 122.5(5) no
C16B C15B H15B 122.3(5) no
C14B C15B H15B 117.6(4) no
C15B C16B H16B 120.0(5) no
C11B C16B H16B 117.7(4) no
C2B C21B H21B 117.4(4) no
C2B C21B H22B 116.0(5) no
H21B C21B H22B 102.2(4) no
C2B C21B H23B 106.8(4) no
H21B C21B H23B 114.8(5) no
H22B C21B H23B 98.2(4) no
C2B C22B H25B 112.2(4) no
C2B C22B H26B 115.2(4) no
H25B C22B H26B 98.0(4) no
C43B C42B H42B 127.9(6) no
C41B C42B H42B 113.0(6) no
C44B C43B H43B 129.1(6) no
C42B C43B H43B 110.0(6) no
C43B C44B H44B 117.7(6) no
C45B C44B H44B 122.8(6) no
C44B C45B H45B 115.0(6) no
C46B C45B H45B 123.7(6) no
C41B C46B H46B 119.4(5) no
C45B C46B H46B 121.2(6) no
C6B C61B H61B 113.7(4) no
C6B C61B H62B 113.8(4) no
H61B C61B H62B 104.9(5) no
C6B C61B H63B 108.2(4) no
H61B C61B H63B 112.4(4) no
H62B C61B H63B 103.4(4) no
C6B C62B H64B 112.6(4) no
C6B C62B H65B 108.9(4) no
H64B C62B H65B 127.0(6) no
C6B C62B H66B 108.3(5) no
H64B C62B H66B 99.1(5) no
H65B C62B H66B 97.8(4) no

loop_
_geom_bond_atom_site_label_1
_geom_bond_atom_site_label_2
_geom_bond_distance
_geom_bond_publ_flag
O1A N1A 1.270(4) yes
O2A C14A 1.361(5) no
O2A C41A 1.407(5) no
N1A C2A 1.486(5) yes
N1A C6A 1.507(5) yes
N2A C4A 1.464(5) yes
N2A C7A 1.246(5) yes
C2A C3A 1.531(5) yes
C2A C21A 1.531(6) no
C2A C22A 1.520(6) no
C3A C4A 1.501(5) yes
C4A C5A 1.513(5) yes
C5A C6A 1.533(6) yes
C6A C61A 1.531(6) no
C6A C62A 1.532(6) no
C7A C11A 1.488(5) yes
C11A C12A 1.377(5) no
C11A C16A 1.392(6) no
C12A C13A 1.379(5) no
C13A C14A 1.391(5) no
C14A C15A 1.390(5) no
C15A C16A 1.371(6) no
C41A C42A 1.351(6) no
C41A C46A 1.369(5) no
C42A C43A 1.356(7) no
C43A C44A 1.374(8) no
C44A C45A 1.366(8) no
C45A C46A 1.370(6) no
C3A H31A 1.027(4) no
C3A H32A 1.005(4) no
C4A H4A .955(4) no
C5A H51A .982(5) no
C5A H52A .975(5) no
C7A H7A .938(4) no
C12A H12A .899(5) no
C13A H13A 1.187(4) no
C15A H15A .954(5) no
C16A H16A .866(4) no
C21A H21A 1.113(5) no
C21A H22A .919(6) no
C21A H23A .873(5) no
C22A H24A .957(5) no
C22A H25A 1.044(5) no
C22A H26A .981(5) no
C42A H42A 1.073(5) no
C43A H43A .871(6) no
C44A H44A .904(5) no
C45A H45A 1.038(5) no
C46A H46A .849(4) no
C61A H61A 1.109(5) no
C61A H62A 1.005(5) no
C61A H63A .921(5) no
C62A H64A .938(5) no
C62A H65A .955(5) no
C62A H66A 1.087(5) no
O1B N1B 1.260(4) yes
O2B C14B 1.374(5) no
O2B C41B 1.392(5) no
N1B C2B 1.502(5) yes
N1B C6B 1.501(5) yes
N2B C4B 1.462(5) yes
N2B C7B 1.268(4) yes
C2B C22B 1.505(6) no
C2B C21B 1.530(5) no
C2B C3B 1.538(5) yes
C3B C4B 1.520(5) yes
C4B C5B 1.510(5) yes
C5B C6B 1.521(6) yes
C6B C62B 1.531(6) no
C6B C61B 1.543(6) no
C7B C11B 1.473(5) yes
C3B H31B .945(4) no
C3B H32B .947(4) no
C4B H4B 1.127(4) no
C5B H51B .907(4) no
C5B H52B 1.062(5) no
C7B H7B .968(4) no
C11B C16B 1.380(5) no
C11B C12B 1.386(5) no
C12B C13B 1.381(5) no
C13B C14B 1.379(5) no
C14B C15B 1.395(6) no
C15B C16B 1.360(6) no
C41B C46B 1.347(6) no
C41B C42B 1.380(7) no
C42B C43B 1.374(7) no
C43B C44B 1.350(7) no
C44B C45B 1.360(7) no
C45B C46B 1.369(6) no
C12B H12B 1.118(4) no
C13B H13B .895(4) no
C15B H15B .928(5) no
C16B H16B .994(4) no
C21B H21B .922(5) no
C21B H22B .915(5) no
C21B H23B 1.213(5) no
C22B H24B .868(5) no
C22B H25B .990(5) no
C22B H26B 1.122(5) no
C42B H42B .922(5) no
C43B H43B .973(6) no
C44B H44B 1.087(5) no
C45B H45B .964(5) no
C46B H46B .849(5) no
C61B H61B 1.089(5) no
C61B H62B 1.044(5) no
C61B H63B .953(5) no
C62B H64B .915(5) no
C62B H65B 1.053(5) no
C62B H66B .932(6) no

loop_
_geom_contact_atom_site_label_1
_geom_contact_atom_site_label_2
_geom_contact_distance
_geom_contact_site_symmetry_1
_geom_contact_site_symmetry_2
_geom_contact_publ_flag
O1A O1B 7.998(5) 1_555 1_555 yes
O1A O1A 5.993(2) 1_555 1_565 yes
O1B O1B 5.993(2) 1_555 1_565 yes
O1A O1B 8.033(5) 1_555 4_585 yes
O1A C22A 3.695(6) 1_555 1_565 yes
O1B C61B 3.862(6) 1_555 1_565 yes
O1A C46B 3.189(5) 1_555 3_565 yes
O1B C46A 3.361(5) 1_555 3_575 yes
O1A H25A 2.67 1_555 1_565 yes
O1B H62B 2.83 1_555 1_565 yes
O1A H46B 2.45 1_555 3_565 yes
O1B H46A 2.74 1_555 3_575 yes
O2A C45A 3.344(6) 1_555 1_565 yes
O2B C45B 3.307(6) 1_555 1_565 yes
O2B C44B 3.325(6) 1_555 1_565 yes

loop_
_geom_torsion_atom_site_label_1
_geom_torsion_atom_site_label_2
_geom_torsion_atom_site_label_3
_geom_torsion_atom_site_label_4
_geom_torsion
_geom_torsion_publ_flag
O1A N1A C2A C3A -158.2(3) yes
O1A N1A C6A C5A 158.7(3) yes
C6A N1A C2A C3A 42.2(5) yes
C2A N1A C6A C5A -41.3(5) yes
N1A C2A C3A C4A -46.9(5) yes
C4A C5A C6A N1A 44.9(5) yes
C2A C3A C4A C5A 54.7(5) yes
C3A C4A C5A C6A -54.0(5) yes
C2A C3A C4A N2A 171.1(3) yes
N2A C4A C5A C6A -171.2(3) yes
C7A N2A C4A C3A 107.0(5) yes
C7A N2A C4A C5A -134.1(4) yes
O1A N1A C2A C22A 79.9(4) no
C6A N1A C2A C22A -79.7(4) no
O1A N1A C2A C21A -39.2(5) no
C6A N1A C2A C21A 161.2(4) no
C22A C2A C3A C4A 73.8(4) no
C21A C2A C3A C4A -165.1(3) no
O1A N1A C6A C61A -79.2(4) no
C2A N1A C6A C61A 80.8(4) no
O1A N1A C6A C62A 40.3(5) no
C2A N1A C6A C62A -159.6(4) no
C4A C5A C6A C61A -75.5(4) no
C4A C5A C6A C62A 161.9(3) no
C4A N2A C7A C11A -178.6(4) no
N2A C7A C11A C12A 172.1(4) no
N2A C7A C11A C16A -10.7(7) no
C16A C11A C12A C13A 3.0(6) no
C7A C11A C12A C13A -179.7(4) no
C11A C12A C13A C14A -1.2(6) no
C41A O2A C14A C15A 168.0(4) no
C41A O2A C14A C13A -15.2(6) no
C12A C13A C14A O2A -177.2(4) no
C12A C13A C14A C15A -.6(6) no
O2A C14A C15A C16A 177.4(4) no
C13A C14A C15A C16A .4(7) no
C14A C15A C16A C11A 1.5(8) no
C12A C11A C16A C15A -3.2(7) no
C7A C11A C16A C15A 179.5(4) no
C14A O2A C41A C42A -61.6(5) no
C14A O2A C41A C46A 120.9(4) no
C46A C41A C42A C43A .1(7) no
O2A C41A C42A C43A -177.3(4) no
C41A C42A C43A C44A -1.3(8) no
C42A C43A C44A C45A 3.3(9) no
C43A C44A C45A C46A -3.9(8) no
C42A C41A C46A C45A -.7(7) no
O2A C41A C46A C45A 176.8(4) no
C44A C45A C46A C41A 2.6(7) no
O1B N1B C2B C3B -161.7(3) yes
O1B N1B C6B C5B 162.0(3) yes
C6B N1B C2B C3B 43.1(5) yes
C2B N1B C6B C5B -42.6(5) yes
N1B C2B C3B C4B -48.6(4) yes
C4B C5B C6B N1B 47.0(5) yes
C2B C3B C4B C5B 56.5(4) yes
C3B C4B C5B C6B -55.3(4) yes
C2B C3B C4B N2B 172.8(3) yes
N2B C4B C5B C6B -171.1(3) yes
C7B N2B C4B C3B 114.0(4) yes
C7B N2B C4B C5B -128.3(4) yes
O1B N1B C2B C22B 74.4(4) no
C6B N1B C2B C22B -80.9(5) no
O1B N1B C2B C21B -44.1(5) no
C6B N1B C2B C21B 160.6(4) no
C22B C2B C3B C4B 73.8(4) no
C21B C2B C3B C4B -164.7(3) no
O1B N1B C6B C62B 44.9(5) no
C2B N1B C6B C62B -159.7(4) no
O1B N1B C6B C61B -74.5(4) no
C2B N1B C6B C61B 80.9(4) no
C4B C5B C6B C62B 163.1(4) no
C4B C5B C6B C61B -75.3(4) no
C4B N2B C7B C11B -178.7(3) yes
N2B C7B C11B C16B -11.5(6) no
N2B C7B C11B C12B 166.1(4) no
C16B C11B C12B C13B 1.9(6) no
C7B C11B C12B C13B -175.8(4) no
C11B C12B C13B C14B .1(6) no
C41B O2B C14B C13B -9.4(7) no
C41B O2B C14B C15B 175.2(4) no
C12B C13B C14B O2B -177.9(4) no
C12B C13B C14B C15B -2.6(6) no
O2B C14B C15B C16B 178.9(4) no
C13B C14B C15B C16B 3.2(7) no
C14B C15B C16B C11B -1.2(7) no
C12B C11B C16B C15B -1.3(6) no
C7B C11B C16B C15B 176.3(4) no
C14B O2B C41B C46B 119.3(5) no
C14B O2B C41B C42B -63.9(6) no
C46B C41B C42B C43B -.6(8) no
O2B C41B C42B C43B -177.3(4) no
C41B C42B C43B C44B .0(8) no
C42B C43B C44B C45B .7(8) no
C43B C44B C45B C46B -.9(8) no
C42B C41B C46B C45B .4(7) no
O2B C41B C46B C45B 177.2(4) no
C44B C45B C46B C41B .3(7) no
